data_4070848
loop_
_publ_author_name
'Masuda, Jason D.'
'Jantunen, Kimberly C.'
'Scott, Brian L.'
'Kiplinger, Jaqueline L.'

_publ_section_title
;
 Lutetium Alkyls Supported by a Dearomatized and Functionalized
 Terpyridine Ligand: Preparation of Fluorinated Anilide Complexes
;
_journal_issue 4
_journal_name_full Organometallics
_journal_page_first 803
_journal_paper_doi 10.1021/om701076n
_journal_volume 27
_journal_year 2008
_chemical_formula_sum 'C47 H62 F5 Lu N4 Si'
_chemical_formula_weight 981.07
_chemical_name_systematic
; 
 ? 
;
_space_group_IT_number 14
_symmetry_cell_setting monoclinic
_symmetry_space_group_name_Hall '-P 2ybc'
_symmetry_space_group_name_H-M 'P 1 21/c 1'
_atom_sites_solution_hydrogens geom
_atom_sites_solution_primary direct
_atom_sites_solution_secondary difmap
_audit_creation_method SHELXL-97
_cell_angle_alpha 90.00
_cell_angle_beta 102.500(2)
_cell_angle_gamma 90.00
_cell_formula_units_Z 4
_cell_length_a 21.078(3)
_cell_length_b 20.523(3)
_cell_length_c 10.8091(16)
_cell_measurement_temperature 141(2)
_cell_volume 4565.0(12)
_computing_cell_refinement 'SAINT+, v. 7.06 (Bruker AXS, 2001)'
_computing_data_collection 'APEX II, v. 1.08 (Bruker AXS, 2003)'
_computing_data_reduction 'SAINT+, v. 7.06 (Bruker AXS, 2001)'
_computing_molecular_graphics 'SHELXTL, v. 6.10, (Bruker AXS, 2000)'
_computing_publication_material 'SHELXTL, v. 6.10, (Bruker AXS, 2000)'
_computing_structure_refinement 'SHELXL-97 (Sheldrick, 1997)'
_computing_structure_solution 'SHELXS-97 (Sheldrick, 1990)'
_diffrn_ambient_temperature 141(2)
_diffrn_measured_fraction_theta_full 1.000
_diffrn_measured_fraction_theta_max 0.997
_diffrn_measurement_device_type 'Bruker D8 with APEXII CCD'
_diffrn_measurement_method '\w scans'
_diffrn_radiation_monochromator graphite
_diffrn_radiation_source 'fine-focus sealed tube'
_diffrn_radiation_type MoK\a
_diffrn_radiation_wavelength 0.71073
_diffrn_reflns_av_R_equivalents 0.1012
_diffrn_reflns_av_sigmaI/netI 0.0791
_diffrn_reflns_limit_h_max 25
_diffrn_reflns_limit_h_min -25
_diffrn_reflns_limit_k_max 24
_diffrn_reflns_limit_k_min -24
_diffrn_reflns_limit_l_max 13
_diffrn_reflns_limit_l_min -12
_diffrn_reflns_number 42222
_diffrn_reflns_theta_full 25.00
_diffrn_reflns_theta_max 25.39
_diffrn_reflns_theta_min 0.99
_diffrn_standards_decay_% 0
_diffrn_standards_interval_count 0
_diffrn_standards_interval_time 0
_diffrn_standards_number 0
_exptl_absorpt_coefficient_mu 2.245
_exptl_absorpt_correction_T_max 0.8771
_exptl_absorpt_correction_T_min 0.7440
_exptl_absorpt_correction_type multi-scan
_exptl_absorpt_process_details 'SADABS 2.03 (Sheldrick, 2001)'
_exptl_crystal_colour green
_exptl_crystal_density_diffrn 1.427
_exptl_crystal_density_method 'not measured'
_exptl_crystal_description parallelepiped
_exptl_crystal_F_000 2008
_exptl_crystal_size_max 0.14
_exptl_crystal_size_mid 0.10
_exptl_crystal_size_min 0.06
_refine_diff_density_max 1.448
_refine_diff_density_min -0.738
_refine_diff_density_rms 0.142
_refine_ls_extinction_method none
_refine_ls_goodness_of_fit_ref 1.072
_refine_ls_hydrogen_treatment constr
_refine_ls_matrix_type full
_refine_ls_number_parameters 540
_refine_ls_number_reflns 8362
_refine_ls_number_restraints 0
_refine_ls_restrained_S_all 1.072
_refine_ls_R_factor_all 0.0815
_refine_ls_R_factor_gt 0.0498
_refine_ls_shift/su_max 0.007
_refine_ls_shift/su_mean 0.000
_refine_ls_structure_factor_coef Fsqd
_refine_ls_weighting_details 'calc w=1/[\s^2^(Fo^2^)+(0.0520P)^2^+0.0000P] where P=(Fo^2^+2Fc^2^)/3'
_refine_ls_weighting_scheme calc
_refine_ls_wR_factor_gt 0.1043
_refine_ls_wR_factor_ref 0.1223
_reflns_number_gt 6020
_reflns_number_total 8362
_reflns_threshold_expression >2sigma(I)
_cod_data_source_file om701076n-file001.cif
_cod_data_source_block apx233a
_cod_original_sg_symbol_H-M 'P 21/c'
_cod_database_code 4070848

loop_
_symmetry_equiv_pos_as_xyz
'x, y, z'
'-x, y+1/2, -z+1/2'
'-x, -y, -z'
'x, -y-1/2, z-1/2'

loop_
_atom_site_label
_atom_site_type_symbol
_atom_site_fract_x
_atom_site_fract_y
_atom_site_fract_z
_atom_site_U_iso_or_equiv
_atom_site_adp_type
_atom_site_occupancy
_atom_site_symmetry_multiplicity
_atom_site_calc_flag
_atom_site_refinement_flags
Lu1 Lu 0.664667(13) 0.949626(14) 0.32693(3) 0.02907(11) Uani 1 1 d .
N1 N 0.7670(2) 0.9851(3) 0.3502(5) 0.0303(13) Uani 1 1 d .
N2 N 0.7375(2) 0.8825(3) 0.4694(5) 0.0309(13) Uani 1 1 d .
N3 N 0.6763(3) 1.0182(3) 0.1554(5) 0.0359(14) Uani 1 1 d .
N4 N 0.6019(3) 0.8785(3) 0.1977(5) 0.0361(14) Uani 1 1 d .
H4 H 0.5683 0.8657 0.2241 0.043 Uiso 1 1 calc R
Si1 Si 0.88136(11) 1.01717(11) 0.0742(2) 0.0499(6) Uani 1 1 d .
F1 F 0.71818(18) 0.88187(19) 0.1322(4) 0.0460(10) Uani 1 1 d .
F2 F 0.7359(2) 0.8372(2) -0.0933(4) 0.0545(12) Uani 1 1 d .
F3 F 0.49964(17) 0.8144(2) 0.0250(4) 0.0494(11) Uani 1 1 d .
F4 F 0.6360(2) 0.7791(2) -0.2608(4) 0.0563(12) Uani 1 1 d .
F5 F 0.5185(2) 0.7671(2) -0.1963(4) 0.0524(11) Uani 1 1 d .
C1 C 0.6488(3) 1.0350(4) 0.4929(7) 0.0397(18) Uani 1 1 d .
C2 C 0.6325(3) 0.9764(4) 0.5409(6) 0.0391(18) Uani 1 1 d .
C3 C 0.5750(4) 0.9520(4) 0.4595(8) 0.0447(19) Uani 1 1 d .
C4 C 0.5566(3) 0.9985(4) 0.3624(7) 0.0417(19) Uani 1 1 d .
C5 C 0.6023(3) 1.0494(3) 0.3835(6) 0.0391(17) Uani 1 1 d .
C6 C 0.7052(4) 1.0788(4) 0.5548(7) 0.058(2) Uani 1 1 d .
H6A H 0.6887 1.1167 0.5895 0.086 Uiso 1 1 calc R
H6B H 0.7289 1.0920 0.4925 0.086 Uiso 1 1 calc R
H6C H 0.7336 1.0553 0.6214 0.086 Uiso 1 1 calc R
C7 C 0.6667(4) 0.9475(4) 0.6677(7) 0.067(3) Uani 1 1 d .
H7A H 0.7126 0.9459 0.6721 0.101 Uiso 1 1 calc R
H7B H 0.6507 0.9042 0.6754 0.101 Uiso 1 1 calc R
H7C H 0.6582 0.9741 0.7353 0.101 Uiso 1 1 calc R
C8 C 0.5369(4) 0.8928(4) 0.4776(9) 0.074(3) Uani 1 1 d .
H8A H 0.4988 0.9055 0.5070 0.111 Uiso 1 1 calc R
H8B H 0.5632 0.8647 0.5391 0.111 Uiso 1 1 calc R
H8C H 0.5241 0.8700 0.3985 0.111 Uiso 1 1 calc R
C9 C 0.4954(4) 0.9985(5) 0.2586(9) 0.082(3) Uani 1 1 d .
H9A H 0.5064 0.9895 0.1786 0.123 Uiso 1 1 calc R
H9B H 0.4748 1.0404 0.2552 0.123 Uiso 1 1 calc R
H9C H 0.4661 0.9656 0.2762 0.123 Uiso 1 1 calc R
C10 C 0.5993(4) 1.1135(4) 0.3114(8) 0.067(3) Uani 1 1 d .
H10A H 0.5828 1.1471 0.3576 0.100 Uiso 1 1 calc R
H10B H 0.5710 1.1087 0.2293 0.100 Uiso 1 1 calc R
H10C H 0.6420 1.1251 0.3016 0.100 Uiso 1 1 calc R
C11 C 0.7909(3) 1.0292(3) 0.2647(6) 0.0371(17) Uani 1 1 d .
C12 C 0.8279(3) 1.0851(3) 0.3390(6) 0.0368(17) Uani 1 1 d .
H12 H 0.8236 1.1273 0.3070 0.044 Uiso 1 1 calc R
C13 C 0.8670(3) 1.0721(3) 0.4522(6) 0.0361(17) Uani 1 1 d .
C14 C 0.8644(3) 1.0073(3) 0.5036(6) 0.0352(17) Uani 1 1 d .
H14 H 0.8973 0.9928 0.5698 0.042 Uiso 1 1 calc R
C15 C 0.8131(3) 0.9676(3) 0.4537(6) 0.0312(16) Uani 1 1 d .
C16 C 0.7982(3) 0.9075(3) 0.5148(6) 0.0298(15) Uani 1 1 d .
C17 C 0.8423(3) 0.8752(3) 0.6083(6) 0.0335(16) Uani 1 1 d .
H17 H 0.8831 0.8935 0.6376 0.040 Uiso 1 1 calc R
C18 C 0.8280(3) 0.8165(3) 0.6599(6) 0.0340(16) Uani 1 1 d .
C19 C 0.7654(3) 0.7928(3) 0.6150(6) 0.0343(16) Uani 1 1 d .
H19 H 0.7522 0.7545 0.6480 0.041 Uiso 1 1 calc R
C20 C 0.7228(3) 0.8263(3) 0.5209(6) 0.0351(17) Uani 1 1 d .
H20 H 0.6815 0.8090 0.4916 0.042 Uiso 1 1 calc R
C21 C 0.8779(3) 0.7813(3) 0.7607(6) 0.0383(17) Uani 1 1 d .
C22 C 0.9014(4) 0.8285(4) 0.8693(7) 0.053(2) Uani 1 1 d .
H22A H 0.9171 0.8676 0.8373 0.080 Uiso 1 1 calc R
H22B H 0.9358 0.8087 0.9304 0.080 Uiso 1 1 calc R
H22C H 0.8661 0.8391 0.9089 0.080 Uiso 1 1 calc R
C23 C 0.9364(4) 0.7634(4) 0.7025(7) 0.056(2) Uani 1 1 d .
H23A H 0.9228 0.7332 0.6342 0.084 Uiso 1 1 calc R
H23B H 0.9699 0.7439 0.7663 0.084 Uiso 1 1 calc R
H23C H 0.9531 0.8021 0.6709 0.084 Uiso 1 1 calc R
C24 C 0.8518(4) 0.7202(4) 0.8098(7) 0.050(2) Uani 1 1 d .
H24A H 0.8146 0.7308 0.8436 0.075 Uiso 1 1 calc R
H24B H 0.8848 0.7013 0.8753 0.075 Uiso 1 1 calc R
H24C H 0.8395 0.6895 0.7417 0.075 Uiso 1 1 calc R
C25 C 0.9119(4) 1.1235(4) 0.5302(7) 0.047(2) Uani 1 1 d .
C26 C 0.8979(4) 1.1304(4) 0.6607(7) 0.064(3) Uani 1 1 d .
H26A H 0.9297 1.1584 0.7112 0.096 Uiso 1 1 calc R
H26B H 0.8996 1.0882 0.6999 0.096 Uiso 1 1 calc R
H26C H 0.8554 1.1488 0.6539 0.096 Uiso 1 1 calc R
C27 C 0.9076(4) 1.1887(4) 0.4661(7) 0.058(2) Uani 1 1 d .
H27A H 0.9200 1.1845 0.3862 0.088 Uiso 1 1 calc R
H27B H 0.9362 1.2189 0.5188 0.088 Uiso 1 1 calc R
H27C H 0.8637 1.2046 0.4525 0.088 Uiso 1 1 calc R
C28 C 0.8392(4) 0.9883(4) 0.1973(7) 0.050(2) Uani 1 1 d .
H28A H 0.8146 0.9503 0.1613 0.060 Uiso 1 1 calc R
H28B H 0.8732 0.9723 0.2658 0.060 Uiso 1 1 calc R
C29 C 0.7321(3) 1.0527(3) 0.1676(7) 0.0395(17) Uani 1 1 d .
C30 C 0.7354(3) 1.1042(3) 0.0867(7) 0.0420(18) Uani 1 1 d .
H30 H 0.7741 1.1272 0.0966 0.050 Uiso 1 1 calc R
C31 C 0.6829(3) 1.1232(4) -0.0096(6) 0.0399(18) Uani 1 1 d .
C32 C 0.6280(4) 1.0847(4) -0.0231(7) 0.0446(19) Uani 1 1 d .
H32 H 0.5920 1.0932 -0.0877 0.054 Uiso 1 1 calc R
C33 C 0.6267(3) 1.0333(4) 0.0601(6) 0.0410(19) Uani 1 1 d .
H33 H 0.5892 1.0080 0.0487 0.049 Uiso 1 1 calc R
C34 C 0.6877(4) 1.1838(3) -0.0883(6) 0.0439(19) Uani 1 1 d .
C35 C 0.9166(4) 1.1015(4) 0.0979(8) 0.068(3) Uani 1 1 d .
H35A H 0.8822 1.1326 0.0951 0.101 Uiso 1 1 calc R
H35B H 0.9392 1.1112 0.0320 0.101 Uiso 1 1 calc R
H35C H 0.9463 1.1040 0.1787 0.101 Uiso 1 1 calc R
C36 C 0.9833(4) 1.0989(4) 0.5419(8) 0.062(2) Uani 1 1 d .
H36A H 0.9929 1.0964 0.4592 0.092 Uiso 1 1 calc R
H36B H 0.9880 1.0565 0.5804 0.092 Uiso 1 1 calc R
H36C H 1.0129 1.1287 0.5935 0.092 Uiso 1 1 calc R
C37 C 0.6074(3) 0.8520(3) 0.0862(6) 0.0312(15) Uani 1 1 d .
C38 C 0.6665(3) 0.8556(3) 0.0471(6) 0.0350(16) Uani 1 1 d .
C39 C 0.6772(3) 0.8321(3) -0.0646(7) 0.0377(17) Uani 1 1 d .
C40 C 0.5675(3) 0.7968(3) -0.1161(6) 0.0368(17) Uani 1 1 d .
C41 C 0.5591(3) 0.8208(3) -0.0022(6) 0.0344(16) Uani 1 1 d .
C42 C 0.6288(4) 1.1898(4) -0.1979(7) 0.061(2) Uani 1 1 d .
H42A H 0.6244 1.1508 -0.2479 0.091 Uiso 1 1 calc R
H42B H 0.6345 1.2264 -0.2497 0.091 Uiso 1 1 calc R
H42C H 0.5904 1.1961 -0.1650 0.091 Uiso 1 1 calc R
C43 C 0.6922(6) 1.2428(4) -0.0039(9) 0.110(5) Uani 1 1 d .
H43A H 0.6540 1.2454 0.0308 0.165 Uiso 1 1 calc R
H43B H 0.6956 1.2813 -0.0524 0.165 Uiso 1 1 calc R
H43C H 0.7300 1.2392 0.0638 0.165 Uiso 1 1 calc R
C44 C 0.7480(4) 1.1822(4) -0.1438(7) 0.059(2) Uani 1 1 d .
H44A H 0.7859 1.1773 -0.0767 0.089 Uiso 1 1 calc R
H44B H 0.7511 1.2221 -0.1885 0.089 Uiso 1 1 calc R
H44C H 0.7452 1.1461 -0.2013 0.089 Uiso 1 1 calc R
C45 C 0.8284(4) 1.0080(4) -0.0864(7) 0.067(3) Uani 1 1 d .
H45A H 0.8153 0.9633 -0.0998 0.100 Uiso 1 1 calc R
H45B H 0.8519 1.0209 -0.1491 0.100 Uiso 1 1 calc R
H45C H 0.7906 1.0350 -0.0932 0.100 Uiso 1 1 calc R
C46 C 0.9506(4) 0.9571(4) 0.0922(8) 0.065(3) Uani 1 1 d .
H46A H 0.9860 0.9717 0.1581 0.098 Uiso 1 1 calc R
H46B H 0.9648 0.9541 0.0138 0.098 Uiso 1 1 calc R
H46C H 0.9362 0.9151 0.1139 0.098 Uiso 1 1 calc R
C47 C 0.6268(4) 0.8020(3) -0.1495(6) 0.0370(17) Uani 1 1 d .

loop_
_atom_site_aniso_label
_atom_site_aniso_U_11
_atom_site_aniso_U_22
_atom_site_aniso_U_33
_atom_site_aniso_U_23
_atom_site_aniso_U_13
_atom_site_aniso_U_12
Lu1 0.02349(16) 0.03451(18) 0.02921(17) -0.00435(14) 0.00570(11) 0.00068(14)
N1 0.027(3) 0.034(3) 0.030(3) 0.000(3) 0.006(2) -0.002(3)
N2 0.030(3) 0.030(3) 0.033(3) -0.010(3) 0.006(2) 0.004(3)
N3 0.030(3) 0.043(4) 0.034(3) -0.001(3) 0.006(3) -0.008(3)
N4 0.032(3) 0.045(4) 0.035(3) -0.005(3) 0.014(3) -0.001(3)
Si1 0.0519(14) 0.0530(15) 0.0495(14) -0.0020(11) 0.0214(11) 0.0024(11)
F1 0.032(2) 0.046(3) 0.058(3) -0.014(2) 0.004(2) -0.0036(19)
F2 0.046(3) 0.056(3) 0.069(3) -0.007(2) 0.030(2) -0.004(2)
F3 0.026(2) 0.063(3) 0.059(3) -0.015(2) 0.0098(19) -0.007(2)
F4 0.080(3) 0.052(3) 0.044(3) -0.011(2) 0.029(2) -0.008(2)
F5 0.054(3) 0.053(3) 0.045(3) -0.011(2) -0.001(2) -0.010(2)
C1 0.034(4) 0.043(5) 0.044(4) -0.013(4) 0.014(3) 0.008(3)
C2 0.036(4) 0.049(5) 0.035(4) -0.006(4) 0.013(3) 0.006(4)
C3 0.042(4) 0.038(4) 0.066(5) -0.012(4) 0.038(4) -0.004(4)
C4 0.024(4) 0.056(5) 0.043(5) -0.018(4) 0.004(3) 0.009(4)
C5 0.041(4) 0.042(4) 0.037(4) -0.004(4) 0.014(3) 0.010(4)
C6 0.046(5) 0.070(6) 0.056(5) -0.028(5) 0.011(4) -0.008(4)
C7 0.080(7) 0.081(7) 0.047(5) 0.006(5) 0.027(5) 0.034(5)
C8 0.078(7) 0.057(6) 0.108(8) -0.027(5) 0.067(6) -0.016(5)
C9 0.032(5) 0.131(9) 0.077(7) -0.056(6) -0.002(4) 0.016(5)
C10 0.085(7) 0.048(5) 0.073(6) 0.006(5) 0.030(5) 0.022(5)
C11 0.033(4) 0.043(4) 0.033(4) 0.003(3) 0.001(3) -0.003(3)
C12 0.034(4) 0.037(4) 0.040(4) 0.004(3) 0.009(3) -0.004(3)
C13 0.030(4) 0.041(4) 0.037(4) 0.001(3) 0.007(3) -0.009(3)
C14 0.027(4) 0.041(4) 0.036(4) 0.002(3) 0.004(3) 0.000(3)
C15 0.016(3) 0.036(4) 0.040(4) 0.001(3) 0.000(3) 0.003(3)
C16 0.026(4) 0.033(4) 0.031(4) -0.008(3) 0.006(3) 0.005(3)
C17 0.022(4) 0.036(4) 0.042(4) -0.007(3) 0.005(3) 0.000(3)
C18 0.035(4) 0.032(4) 0.038(4) -0.003(3) 0.013(3) 0.001(3)
C19 0.038(4) 0.025(4) 0.042(4) 0.009(3) 0.014(3) 0.003(3)
C20 0.029(4) 0.037(4) 0.042(4) -0.003(3) 0.012(3) -0.005(3)
C21 0.031(4) 0.044(5) 0.039(4) 0.003(3) 0.007(3) 0.008(3)
C22 0.045(5) 0.068(6) 0.043(5) 0.002(4) 0.001(4) 0.006(4)
C23 0.043(5) 0.067(6) 0.057(5) 0.010(4) 0.012(4) 0.024(4)
C24 0.041(5) 0.050(5) 0.057(5) 0.015(4) 0.005(4) 0.003(4)
C25 0.041(4) 0.051(5) 0.049(5) -0.005(4) 0.008(4) -0.018(4)
C26 0.080(6) 0.068(6) 0.046(5) -0.022(4) 0.016(4) -0.023(5)
C27 0.067(6) 0.053(5) 0.053(5) -0.007(4) 0.008(4) -0.026(4)
C28 0.047(5) 0.044(5) 0.058(5) -0.001(4) 0.008(4) -0.005(4)
C29 0.035(4) 0.040(4) 0.042(4) 0.007(4) 0.007(3) -0.002(4)
C30 0.040(4) 0.040(4) 0.045(5) 0.004(4) 0.006(4) -0.006(3)
C31 0.042(4) 0.055(5) 0.025(4) -0.004(3) 0.011(3) 0.013(4)
C32 0.038(4) 0.060(5) 0.033(4) -0.003(4) 0.001(3) 0.011(4)
C33 0.036(4) 0.053(5) 0.031(4) -0.010(3) 0.001(3) -0.006(4)
C34 0.066(5) 0.041(4) 0.025(4) 0.008(3) 0.010(4) 0.020(4)
C35 0.052(6) 0.070(6) 0.087(7) -0.005(5) 0.028(5) 0.004(5)
C36 0.039(5) 0.062(6) 0.081(6) -0.014(5) 0.007(4) -0.015(4)
C37 0.029(4) 0.031(4) 0.032(4) 0.000(3) 0.003(3) 0.004(3)
C38 0.029(4) 0.032(4) 0.043(4) -0.007(3) 0.005(3) 0.002(3)
C39 0.034(4) 0.033(4) 0.048(5) -0.002(3) 0.013(3) 0.004(3)
C40 0.043(4) 0.029(4) 0.035(4) -0.005(3) -0.001(3) -0.004(3)
C41 0.022(4) 0.038(4) 0.043(4) 0.002(3) 0.006(3) -0.001(3)
C42 0.054(5) 0.087(7) 0.048(5) 0.029(5) 0.025(4) 0.029(5)
C43 0.225(15) 0.043(6) 0.058(6) 0.007(5) 0.023(8) 0.033(7)
C44 0.055(5) 0.063(6) 0.054(5) 0.018(4) -0.001(4) -0.021(4)
C45 0.075(6) 0.080(7) 0.051(5) -0.005(5) 0.027(5) 0.016(5)
C46 0.052(5) 0.082(7) 0.066(6) -0.013(5) 0.022(4) 0.012(5)
C47 0.060(5) 0.029(4) 0.026(4) 0.001(3) 0.016(3) -0.005(4)

loop_
_atom_type_symbol
_atom_type_description
_atom_type_scat_dispersion_real
_atom_type_scat_dispersion_imag
_atom_type_scat_source
C C 0.0033 0.0016 'International Tables Vol C Tables 4.2.6.8 and 6.1.1.4'
H H 0.0000 0.0000 'International Tables Vol C Tables 4.2.6.8 and 6.1.1.4'
N N 0.0061 0.0033 'International Tables Vol C Tables 4.2.6.8 and 6.1.1.4'
F F 0.0171 0.0103 'International Tables Vol C Tables 4.2.6.8 and 6.1.1.4'
Si Si 0.0817 0.0704 'International Tables Vol C Tables 4.2.6.8 and 6.1.1.4'
Lu Lu -0.4720 5.8584 'International Tables Vol C Tables 4.2.6.8 and 6.1.1.4'

loop_
_geom_angle_atom_site_label_1
_geom_angle_atom_site_label_2
_geom_angle_atom_site_label_3
_geom_angle
N1 Lu1 N4 134.89(19)
N1 Lu1 N2 69.08(19)
N4 Lu1 N2 103.77(19)
N1 Lu1 N3 68.66(19)
N4 Lu1 N3 92.66(19)
N2 Lu1 N3 133.53(19)
N1 Lu1 C5 104.1(2)
N4 Lu1 C5 113.8(2)
N2 Lu1 C5 126.90(19)
N3 Lu1 C5 81.9(2)
N1 Lu1 C1 88.2(2)
N4 Lu1 C1 136.6(2)
N2 Lu1 C1 96.1(2)
N3 Lu1 C1 101.0(2)
C5 Lu1 C1 31.4(2)
N1 Lu1 C4 135.5(2)
N4 Lu1 C4 85.7(2)
N2 Lu1 C4 126.6(2)
N3 Lu1 C4 97.4(2)
C5 Lu1 C4 31.6(2)
C1 Lu1 C4 52.0(2)
N1 Lu1 C2 105.1(2)
N4 Lu1 C2 117.3(2)
N2 Lu1 C2 78.6(2)
N3 Lu1 C2 131.0(2)
C5 Lu1 C2 51.5(2)
C1 Lu1 C2 30.9(2)
C4 Lu1 C2 51.8(2)
N1 Lu1 C3 136.7(2)
N4 Lu1 C3 87.4(2)
N2 Lu1 C3 95.7(2)
N3 Lu1 C3 128.7(2)
C5 Lu1 C3 52.2(2)
C1 Lu1 C3 52.1(2)
C4 Lu1 C3 31.4(2)
C2 Lu1 C3 31.7(2)
N1 Lu1 F1 74.04(15)
N4 Lu1 F1 60.86(15)
N2 Lu1 F1 83.99(14)
N3 Lu1 F1 66.59(16)
C5 Lu1 F1 147.03(17)
C1 Lu1 F1 160.97(18)
C4 Lu1 F1 140.68(17)
C2 Lu1 F1 161.44(18)
C3 Lu1 F1 146.87(18)
C15 N1 C11 113.8(5)
C15 N1 Lu1 120.3(4)
C11 N1 Lu1 125.9(4)
C20 N2 C16 117.0(6)
C20 N2 Lu1 126.4(4)
C16 N2 Lu1 116.1(4)
C33 N3 C29 118.2(6)
C33 N3 Lu1 122.8(5)
C29 N3 Lu1 117.8(4)
C37 N4 Lu1 131.7(4)
C28 Si1 C45 110.7(4)
C28 Si1 C35 115.7(4)
C45 Si1 C35 111.1(4)
C28 Si1 C46 101.4(4)
C45 Si1 C46 108.9(4)
C35 Si1 C46 108.2(4)
C38 F1 Lu1 107.0(3)
C38 F1 C28 149.5(4)
Lu1 F1 C28 86.16(16)
C38 F1 H28B 161.2
Lu1 F1 H28B 85.9
C28 F1 H28B 14.0
C2 C1 C5 108.6(7)
C2 C1 C6 125.6(7)
C5 C1 C6 125.7(7)
C2 C1 Lu1 75.6(4)
C5 C1 Lu1 74.2(4)
C6 C1 Lu1 119.9(5)
C1 C2 C3 108.7(7)
C1 C2 C7 124.8(7)
C3 C2 C7 126.2(7)
C1 C2 Lu1 73.6(4)
C3 C2 Lu1 74.2(4)
C7 C2 Lu1 123.6(5)
C4 C3 C2 106.4(6)
C4 C3 C8 125.4(8)
C2 C3 C8 127.9(8)
C4 C3 Lu1 73.7(4)
C2 C3 Lu1 74.1(4)
C8 C3 Lu1 122.1(5)
C3 C4 C5 108.3(6)
C3 C4 C9 127.2(8)
C5 C4 C9 124.3(8)
C3 C4 Lu1 74.9(4)
C5 C4 Lu1 73.6(4)
C9 C4 Lu1 121.7(5)
C1 C5 C4 108.0(7)
C1 C5 C10 124.2(7)
C4 C5 C10 127.4(7)
C1 C5 Lu1 74.5(4)
C4 C5 Lu1 74.8(4)
C10 C5 Lu1 122.2(5)
N1 C11 C12 110.0(5)
N1 C11 C29 107.1(5)
C12 C11 C29 112.0(6)
N1 C11 C28 107.6(5)
C12 C11 C28 109.3(6)
C29 C11 C28 110.7(6)
C13 C12 C11 118.5(6)
C12 C13 C14 117.6(6)
C12 C13 C25 123.1(6)
C14 C13 C25 119.3(6)
C15 C14 C13 119.2(6)
C14 C15 N1 121.9(6)
C14 C15 C16 123.5(6)
N1 C15 C16 114.2(5)
N2 C16 C17 120.7(6)
N2 C16 C15 115.4(5)
C17 C16 C15 123.8(6)
C16 C17 C18 122.6(6)
C17 C18 C19 115.8(6)
C17 C18 C21 121.5(6)
C19 C18 C21 122.7(6)
C20 C19 C18 119.8(6)
N2 C20 C19 124.0(6)
C24 C21 C22 109.9(6)
C24 C21 C18 113.4(6)
C22 C21 C18 108.1(6)
C24 C21 C23 109.2(6)
C22 C21 C23 108.1(6)
C18 C21 C23 108.0(6)
C27 C25 C26 110.1(7)
C27 C25 C13 112.9(6)
C26 C25 C13 110.7(6)
C27 C25 C36 106.6(6)
C26 C25 C36 109.5(7)
C13 C25 C36 106.8(6)
C11 C28 Si1 127.5(5)
C11 C28 F1 84.6(4)
Si1 C28 F1 121.7(3)
N3 C29 C30 119.9(6)
N3 C29 C11 117.6(6)
C30 C29 C11 122.4(6)
C31 C30 C29 122.9(7)
C32 C31 C30 115.3(7)
C32 C31 C34 124.3(7)
C30 C31 C34 120.3(7)
C31 C32 C33 119.9(7)
N3 C33 C32 123.6(7)
C43 C34 C44 107.9(8)
C43 C34 C31 108.7(6)
C44 C34 C31 111.5(6)
C43 C34 C42 109.8(7)
C44 C34 C42 107.8(6)
C31 C34 C42 111.1(7)
N4 C37 C41 127.4(6)
N4 C37 C38 120.1(6)
C41 C37 C38 112.5(6)
C39 C38 F1 118.1(6)
C39 C38 C37 125.3(6)
F1 C38 C37 116.6(6)
F2 C39 C38 121.0(6)
F2 C39 C47 119.5(6)
C38 C39 C47 119.4(6)
F5 C40 C41 120.8(6)
F5 C40 C47 118.7(6)
C41 C40 C47 120.5(6)
F3 C41 C40 117.6(6)
F3 C41 C37 118.0(6)
C40 C41 C37 124.3(6)
F4 C47 C39 120.6(6)
F4 C47 C40 121.5(6)
C39 C47 C40 118.0(6)

loop_
_geom_bond_atom_site_label_1
_geom_bond_atom_site_label_2
_geom_bond_distance
Lu1 N1 2.239(5)
Lu1 N4 2.244(5)
Lu1 N2 2.367(5)
Lu1 N3 2.382(5)
Lu1 C5 2.577(7)
Lu1 C1 2.581(7)
Lu1 C4 2.592(6)
Lu1 C2 2.606(7)
Lu1 C3 2.608(6)
Lu1 F1 2.943(4)
N1 C15 1.361(8)
N1 C11 1.457(8)
N2 C20 1.345(8)
N2 C16 1.367(8)
N3 C33 1.336(8)
N3 C29 1.355(8)
N4 C37 1.350(8)
Si1 C28 1.851(8)
Si1 C45 1.859(8)
Si1 C35 1.880(9)
Si1 C46 1.888(8)
F1 C38 1.375(7)
F1 C28 3.316(8)
F1 H28B 3.7637
F2 C39 1.342(7)
F3 C41 1.353(7)
F4 C47 1.343(7)
F5 C40 1.342(7)
C1 C2 1.381(10)
C1 C5 1.394(10)
C1 C6 1.526(10)
C2 C3 1.426(10)
C2 C7 1.524(10)
C3 C4 1.408(10)
C3 C8 1.494(10)
C4 C5 1.408(10)
C4 C9 1.516(10)
C5 C10 1.523(10)
C11 C12 1.515(9)
C11 C29 1.518(9)
C11 C28 1.609(10)
C12 C13 1.346(9)
C13 C14 1.447(9)
C13 C25 1.540(9)
C14 C15 1.370(8)
C15 C16 1.464(9)
C16 C17 1.386(8)
C17 C18 1.387(9)
C18 C19 1.391(9)
C18 C21 1.522(9)
C19 C20 1.386(9)
C21 C24 1.512(9)
C21 C22 1.519(9)
C21 C23 1.546(9)
C25 C27 1.500(10)
C25 C26 1.508(10)
C25 C36 1.568(10)
C29 C30 1.383(9)
C30 C31 1.401(9)
C31 C32 1.383(10)
C31 C34 1.523(10)
C32 C33 1.390(10)
C34 C43 1.507(10)
C34 C44 1.519(10)
C34 C42 1.524(10)
C37 C41 1.392(9)
C37 C38 1.401(9)
C38 C39 1.364(9)
C39 C47 1.391(9)
C40 C41 1.373(9)
C40 C47 1.379(9)
